data_4311704
loop_
_publ_author_name
'Dar\'io Rojas'
'Ana Mar\'ia Garc\'ia'
'Andr\'es Vega'
'Yanko Moreno'
'Diego Venegas-Yazigi'
'Mar\'ia Teresa Garland'
'Jorge Manzur'

_publ_contact_author_address
;Departamento de Quimica
Facultad de Ciencias Fisicas y Matematicas
Universidad de Chile
Tupper 2069
Santiago, Chile
;
_publ_contact_author_email jmanzur@dqb.uchile.cl
_publ_contact_author_name 'Jorge Manzur'
_publ_contact_author_phone '(56 2) 6784232'
_publ_section_title
;
 Binuclear Copper(II) Oxidation Products from Copper(I) Complexes with
 Tridentate Ligands. Magnetostructural Characterization
;
_journal_name_full 'Inorganic Chemistry'
_journal_page_first 6324
_journal_page_last 6330
_journal_paper_doi 10.1021/ic049648t
_journal_volume 43
_journal_year 2004
_chemical_formula_sum 'C44 H52 Cl2 Cu2 N6 O10'
_chemical_formula_weight 1022.9
_chemical_name_systematic
; 
 ? 
;
_space_group_IT_number 14
_symmetry_cell_setting monoclinic
_symmetry_space_group_name_Hall '-P 2ybc'
_symmetry_space_group_name_H-M 'P 1 21/c 1'
_atom_sites_solution_hydrogens geom
_atom_sites_solution_primary direct
_atom_sites_solution_secondary difmap
_audit_creation_method SHELXL-97
_cell_angle_alpha 90.00
_cell_angle_beta 104.449(9)
_cell_angle_gamma 90.00
_cell_formula_units_Z 2
_cell_length_a 9.907(5)
_cell_length_b 12.832(6)
_cell_length_c 18.477(9)
_cell_measurement_temperature 293(2)
_cell_volume 2274.6(19)
_computing_data_collection 'Bruker SMART (BRUKER 1996)'
_computing_data_reduction 'Bruker SAINTPLUS V6.02 (BRUKER 1997)'
_computing_molecular_graphics 'Bruker SHELXTL V6.10(BRUKER 2000)'
_computing_publication_material 'Bruker SHELXTL V6.10(BRUKER 2000)'
_computing_structure_refinement 'Bruker SHELXTL V6.10(BRUKER 2000)'
_computing_structure_solution 'Bruker SHELXTL V6.10(BRUKER 2000)'
_diffrn_ambient_temperature 293(2)
_diffrn_measured_fraction_theta_full 0.999
_diffrn_measured_fraction_theta_max 0.999
_diffrn_measurement_device_type 'Siemens SMART CCD area detector'
_diffrn_measurement_method 'phi and omega scans'
_diffrn_radiation_monochromator graphite
_diffrn_radiation_source 'fine-focus sealed tube'
_diffrn_radiation_type MoK\a
_diffrn_radiation_wavelength 0.71073
_diffrn_reflns_av_R_equivalents 0.0000
_diffrn_reflns_av_sigmaI/netI 0.3732
_diffrn_reflns_limit_h_max 11
_diffrn_reflns_limit_h_min -11
_diffrn_reflns_limit_k_max 15
_diffrn_reflns_limit_k_min 0
_diffrn_reflns_limit_l_max 21
_diffrn_reflns_limit_l_min 0
_diffrn_reflns_number 4002
_diffrn_reflns_theta_full 25.01
_diffrn_reflns_theta_max 25.01
_diffrn_reflns_theta_min 1.95
_exptl_absorpt_coefficient_mu 1.117
_exptl_absorpt_correction_T_max 0.85
_exptl_absorpt_correction_T_min 0.65
_exptl_absorpt_correction_type empirical
_exptl_absorpt_process_details 'SADABS (BRUKER)'
_exptl_crystal_colour blue
_exptl_crystal_density_diffrn 1.494
_exptl_crystal_density_method 'not measured'
_exptl_crystal_description prism
_exptl_crystal_F_000 1060
_exptl_crystal_size_max 0.5
_exptl_crystal_size_mid 0.4
_exptl_crystal_size_min 0.2
_refine_diff_density_max 0.356
_refine_diff_density_min -0.253
_refine_diff_density_rms 0.059
_refine_ls_extinction_method none
_refine_ls_goodness_of_fit_ref 0.630
_refine_ls_hydrogen_treatment mixed
_refine_ls_matrix_type full
_refine_ls_number_parameters 291
_refine_ls_number_reflns 4002
_refine_ls_number_restraints 0
_refine_ls_restrained_S_all 0.630
_refine_ls_R_factor_all 0.2239
_refine_ls_R_factor_gt 0.0535
_refine_ls_shift/su_max 0.000
_refine_ls_shift/su_mean 0.000
_refine_ls_structure_factor_coef Fsqd
_refine_ls_weighting_details 'calc w=1/[\s^2^(Fo^2^)+(0.0114P)^2^+0.0000P] where P=(Fo^2^+2Fc^2^)/3'
_refine_ls_weighting_scheme calc
_refine_ls_wR_factor_gt 0.0722
_refine_ls_wR_factor_ref 0.0960
_reflns_number_gt 1064
_reflns_number_total 4002
_reflns_threshold_expression >2sigma(I)
_cod_data_source_file ic049648tsi20040316_035521_3.cif
_cod_data_source_block DIMER_2
_cod_depositor_comments
;
The following automatic conversions were performed:
'_symmetry_cell_setting' value 'Monoclinic' changed to 'monoclinic'
according to '/home/saulius/struct/CIF-dictionaries/cif_core.dic'
dictionary named 'cif_core.dic' version 2.4.1 from
2010-06-29.

'_geom_bond_publ_flag' value 'Y' changed to 'y' according to
'/home/saulius/struct/CIF-dictionaries/cif_core.dic' dictionary named
'cif_core.dic' version 2.4.1 from 2010-06-29.

Automatic conversion script
Id: cif_fix_enum 1527 2010-12-29 10:47:43Z saulius 
;
_cod_original_cell_volume 2274.4(19)
_cod_database_code 4311704

loop_
_symmetry_equiv_pos_as_xyz
'x, y, z'
'-x, y+1/2, -z+1/2'
'-x, -y, -z'
'x, -y-1/2, z-1/2'

loop_
_atom_site_label
_atom_site_type_symbol
_atom_site_fract_x
_atom_site_fract_y
_atom_site_fract_z
_atom_site_U_iso_or_equiv
_atom_site_adp_type
_atom_site_occupancy
_atom_site_symmetry_multiplicity
_atom_site_calc_flag
_atom_site_refinement_flags
_atom_site_disorder_assembly
_atom_site_disorder_group
Cu Cu 0.42785(10) 0.92161(7) 0.53974(5) 0.0492(3) Uani 1 1 d . . .
N1 N 0.3152(8) 0.7955(5) 0.4994(4) 0.054(2) Uani 1 1 d . . .
C1 C 0.5421(8) 0.7130(6) 0.5346(4) 0.065(3) Uani 1 1 d . . .
H1A H 0.5742 0.6467 0.5578 0.078 Uiso 1 1 calc R . .
H1B H 0.5895 0.7256 0.4954 0.078 Uiso 1 1 calc R . .
C2 C 0.3874(10) 0.7081(8) 0.5010(5) 0.058(3) Uani 1 1 d . . .
C3 C 0.3226(12) 0.6182(7) 0.4708(5) 0.083(3) Uani 1 1 d . . .
H3 H 0.3738 0.5575 0.4710 0.100 Uiso 1 1 calc R . .
C4 C 0.1787(12) 0.6186(8) 0.4397(5) 0.081(3) Uani 1 1 d . . .
H4 H 0.1329 0.5580 0.4195 0.097 Uiso 1 1 calc R . .
C5 C 0.1077(10) 0.7076(9) 0.4396(5) 0.079(3) Uani 1 1 d . . .
H5 H 0.0122 0.7099 0.4183 0.095 Uiso 1 1 calc R . .
C6 C 0.1765(11) 0.7942(7) 0.4707(5) 0.054(3) Uani 1 1 d . . .
C7 C 0.0971(7) 0.8923(6) 0.4709(4) 0.099(3) Uani 1 1 d . . .
H7A H 0.1033 0.9131 0.5215 0.148 Uiso 1 1 calc R . .
H7B H 0.0012 0.8812 0.4454 0.148 Uiso 1 1 calc R . .
H7C H 0.1356 0.9459 0.4458 0.148 Uiso 1 1 calc R . .
N2 N 0.5767(7) 0.7961(5) 0.5905(4) 0.0500(19) Uani 1 1 d . . .
C10 C 0.7204(9) 0.8372(6) 0.5992(4) 0.066(3) Uani 1 1 d . . .
H10A H 0.7303 0.8987 0.6306 0.080 Uiso 1 1 calc R . .
H10B H 0.7284 0.8598 0.5503 0.080 Uiso 1 1 calc R . .
C11 C 0.8429(9) 0.7659(6) 0.6315(6) 0.056(3) Uani 1 1 d . . .
C12 C 0.8937(9) 0.7000(7) 0.5860(5) 0.068(3) Uani 1 1 d . . .
H12 H 0.8526 0.6994 0.5349 0.081 Uiso 1 1 calc R . .
C13 C 1.0055(9) 0.6342(7) 0.6150(6) 0.072(3) Uani 1 1 d . . .
H13 H 1.0369 0.5886 0.5837 0.087 Uiso 1 1 calc R . .
C14 C 1.0681(9) 0.6366(7) 0.6881(6) 0.074(3) Uani 1 1 d . . .
H14 H 1.1445 0.5937 0.7069 0.089 Uiso 1 1 calc R . .
C15 C 1.0216(10) 0.7007(8) 0.7353(5) 0.085(3) Uani 1 1 d . . .
H15 H 1.0637 0.7010 0.7863 0.102 Uiso 1 1 calc R . .
C16 C 0.9091(10) 0.7662(7) 0.7054(6) 0.070(3) Uani 1 1 d . . .
H16 H 0.8783 0.8116 0.7371 0.083 Uiso 1 1 calc R . .
N3 N 0.3552(8) 0.9350(8) 0.6316(4) 0.070(3) Uani 1 1 d . . .
C20 C 0.5584(9) 0.7623(6) 0.6638(4) 0.067(3) Uani 1 1 d . . .
H20A H 0.6217 0.8034 0.7016 0.080 Uiso 1 1 calc R . .
H20B H 0.5898 0.6906 0.6710 0.080 Uiso 1 1 calc R . .
C21 C 0.4183(9) 0.7673(8) 0.6805(6) 0.108(4) Uani 1 1 d . . .
H21A H 0.3550 0.7246 0.6438 0.130 Uiso 1 1 calc R . .
H21B H 0.4265 0.7350 0.7289 0.130 Uiso 1 1 calc R . .
C22 C 0.3535(12) 0.8678(9) 0.6817(7) 0.092(4) Uani 1 1 d . . .
C23 C 0.2984(13) 0.8786(11) 0.7451(7) 0.117(5) Uani 1 1 d . . .
H23 H 0.3007 0.8271 0.7808 0.141 Uiso 1 1 calc R . .
C24 C 0.2420(13) 0.9744(13) 0.7464(7) 0.120(5) Uani 1 1 d . . .
H24 H 0.2036 0.9898 0.7863 0.144 Uiso 1 1 calc R . .
C25 C 0.2364(12) 1.0536(10) 0.6919(8) 0.130(5) Uani 1 1 d . . .
H25 H 0.1940 1.1173 0.6957 0.155 Uiso 1 1 calc R . .
C26 C 0.2919(11) 1.0343(11) 0.6370(6) 0.107(5) Uani 1 1 d . . .
H26 H 0.2909 1.0850 0.6009 0.128 Uiso 1 1 calc R . .
O1 O 0.5349(5) 1.0489(3) 0.5565(2) 0.0455(15) Uani 1 1 d . . .
C27 C 0.5994(7) 1.0955(5) 0.6260(3) 0.069(3) Uani 1 1 d . . .
H27A H 0.5809 1.0543 0.6659 0.104 Uiso 1 1 calc R . .
H27B H 0.5627 1.1644 0.6279 0.104 Uiso 1 1 calc R . .
H27C H 0.6981 1.0994 0.6314 0.104 Uiso 1 1 calc R . .
Cl Cl 0.6863(3) 0.5969(3) 0.36599(16) 0.0856(9) Uani 1 1 d . . .
O2 O 0.6638(12) 0.6989(6) 0.3622(4) 0.239(6) Uani 1 1 d . . .
O3 O 0.5811(9) 0.5552(9) 0.3882(5) 0.234(5) Uani 1 1 d . . .
O4 O 0.6856(9) 0.5550(6) 0.2989(4) 0.188(4) Uani 1 1 d . . .
O5 O 0.7977(7) 0.5661(6) 0.4205(4) 0.156(3) Uani 1 1 d . . .

loop_
_atom_site_aniso_label
_atom_site_aniso_U_11
_atom_site_aniso_U_22
_atom_site_aniso_U_33
_atom_site_aniso_U_23
_atom_site_aniso_U_13
_atom_site_aniso_U_12
Cu 0.0523(6) 0.0494(7) 0.0463(6) 0.0025(7) 0.0129(5) 0.0047(7)
N1 0.053(6) 0.046(6) 0.063(5) 0.008(4) 0.013(5) -0.003(5)
C1 0.070(7) 0.057(7) 0.069(7) -0.009(6) 0.022(6) 0.005(6)
C2 0.074(8) 0.052(7) 0.051(6) 0.004(6) 0.018(6) -0.006(7)
C3 0.126(11) 0.050(8) 0.075(8) 0.004(6) 0.027(7) -0.008(7)
C4 0.091(9) 0.064(9) 0.087(8) -0.006(6) 0.021(7) -0.049(7)
C5 0.089(9) 0.073(8) 0.079(8) -0.009(7) 0.026(7) -0.001(8)
C6 0.060(8) 0.055(8) 0.050(6) 0.003(5) 0.018(6) 0.007(6)
C7 0.051(7) 0.123(9) 0.111(8) -0.013(8) 0.001(6) 0.010(7)
N2 0.040(5) 0.060(5) 0.049(5) 0.005(4) 0.011(4) 0.003(4)
C10 0.074(7) 0.055(7) 0.073(7) 0.005(5) 0.022(6) 0.006(6)
C11 0.059(7) 0.051(7) 0.066(7) -0.001(6) 0.031(6) 0.003(5)
C12 0.056(7) 0.082(8) 0.071(7) 0.008(6) 0.028(6) 0.015(6)
C13 0.048(7) 0.062(7) 0.114(10) -0.023(7) 0.033(7) 0.008(6)
C14 0.039(7) 0.072(8) 0.107(10) 0.021(7) 0.009(7) 0.008(6)
C15 0.065(8) 0.118(10) 0.070(8) 0.018(7) 0.013(7) 0.025(7)
C16 0.061(7) 0.087(8) 0.066(8) -0.014(6) 0.027(6) 0.003(6)
N3 0.092(6) 0.087(7) 0.040(5) -0.003(6) 0.032(5) -0.022(6)
C20 0.081(8) 0.069(7) 0.044(6) 0.015(5) 0.003(6) -0.001(6)
C21 0.049(8) 0.110(10) 0.146(11) 0.032(8) -0.013(7) 0.026(7)
C22 0.100(10) 0.102(11) 0.058(8) -0.010(8) -0.011(8) -0.031(8)
C23 0.135(12) 0.150(14) 0.089(10) -0.028(10) 0.067(9) -0.017(10)
C24 0.114(12) 0.167(16) 0.088(11) 0.021(12) 0.043(9) -0.025(11)
C25 0.091(10) 0.141(14) 0.141(14) -0.035(12) 0.000(10) 0.021(9)
C26 0.090(9) 0.138(14) 0.114(11) -0.065(9) 0.066(8) -0.031(8)
O1 0.072(4) 0.033(4) 0.030(3) 0.002(3) 0.010(3) -0.003(3)
C27 0.092(7) 0.067(7) 0.048(6) 0.000(5) 0.018(5) 0.014(6)
Cl 0.095(2) 0.092(3) 0.076(2) 0.011(2) 0.0316(19) 0.029(2)
O2 0.492(17) 0.072(6) 0.165(8) 0.038(6) 0.102(9) 0.124(9)
O3 0.124(8) 0.365(16) 0.221(10) 0.030(10) 0.056(8) -0.044(9)
O4 0.287(11) 0.204(9) 0.083(6) 0.005(6) 0.068(6) 0.133(8)
O5 0.153(7) 0.132(7) 0.147(7) -0.015(6) -0.028(6) 0.030(6)

loop_
_atom_type_symbol
_atom_type_description
_atom_type_scat_dispersion_real
_atom_type_scat_dispersion_imag
_atom_type_scat_source
C C 0.0033 0.0016 'International Tables Vol C Tables 4.2.6.8 and 6.1.1.4'
H H 0.0000 0.0000 'International Tables Vol C Tables 4.2.6.8 and 6.1.1.4'
N N 0.0061 0.0033 'International Tables Vol C Tables 4.2.6.8 and 6.1.1.4'
O O 0.0106 0.0060 'International Tables Vol C Tables 4.2.6.8 and 6.1.1.4'
Cu Cu 0.3201 1.2651 'International Tables Vol C Tables 4.2.6.8 and 6.1.1.4'
Cl Cl 0.1484 0.1585 'International Tables Vol C Tables 4.2.6.8 and 6.1.1.4'

loop_
_geom_angle_atom_site_label_1
_geom_angle_atom_site_label_2
_geom_angle_atom_site_label_3
_geom_angle
_geom_angle_site_symmetry_1
_geom_angle_site_symmetry_3
_geom_angle_publ_flag
O1 Cu O1 76.1(2) . 3_676 ?
O1 Cu N1 167.8(2) . . ?
O1 Cu N1 91.9(2) 3_676 . ?
O1 Cu N3 95.2(3) . . ?
O1 Cu N3 161.2(3) 3_676 . ?
N1 Cu N3 95.7(3) . . ?
O1 Cu N2 105.4(2) . . ?
O1 Cu N2 105.6(2) 3_676 . ?
N1 Cu N2 79.7(3) . . ?
N3 Cu N2 92.6(3) . . ?
O1 Cu Cu 38.18(13) . 3_676 ?
O1 Cu Cu 37.90(13) 3_676 3_676 ?
N1 Cu Cu 129.74(19) . 3_676 ?
N3 Cu Cu 131.3(3) . 3_676 ?
N2 Cu Cu 109.84(19) . 3_676 ?
C2 N1 C6 119.4(8) . . ?
C2 N1 Cu 115.3(7) . . ?
C6 N1 Cu 125.3(7) . . ?
N2 C1 C2 110.9(7) . . ?
N1 C2 C3 120.5(9) . . ?
N1 C2 C1 117.5(9) . . ?
C3 C2 C1 121.9(10) . . ?
C2 C3 C4 119.4(10) . . ?
C5 C4 C3 118.9(9) . . ?
C4 C5 C6 119.3(10) . . ?
N1 C6 C5 122.3(9) . . ?
N1 C6 C7 118.6(9) . . ?
C5 C6 C7 119.1(10) . . ?
C1 N2 C20 111.9(7) . . ?
C1 N2 C10 112.5(6) . . ?
C20 N2 C10 109.8(6) . . ?
C1 N2 Cu 102.4(5) . . ?
C20 N2 Cu 112.3(5) . . ?
C10 N2 Cu 107.7(5) . . ?
N2 C10 C11 118.5(7) . . ?
C16 C11 C12 117.3(9) . . ?
C16 C11 C10 122.1(9) . . ?
C12 C11 C10 120.6(9) . . ?
C11 C12 C13 121.1(9) . . ?
C14 C13 C12 120.0(9) . . ?
C13 C14 C15 121.0(10) . . ?
C14 C15 C16 118.3(9) . . ?
C11 C16 C15 122.3(9) . . ?
C22 N3 C26 117.9(10) . . ?
C22 N3 Cu 129.1(10) . . ?
C26 N3 Cu 112.9(8) . . ?
N2 C20 C21 120.7(7) . . ?
C22 C21 C20 118.7(10) . . ?
N3 C22 C23 127.9(12) . . ?
N3 C22 C21 120.7(14) . . ?
C23 C22 C21 111.4(14) . . ?
C24 C23 C22 110.4(14) . . ?
C23 C24 C25 125.5(16) . . ?
C26 C25 C24 118.0(15) . . ?
C25 C26 N3 120.2(13) . . ?
C27 O1 Cu 127.5(4) . . ?
C27 O1 Cu 127.0(4) . 3_676 ?
Cu O1 Cu 103.9(2) . 3_676 ?
O3 Cl O2 106.2(7) . . ?
O3 Cl O4 107.4(6) . . ?
O2 Cl O4 112.4(5) . . ?
O3 Cl O5 102.1(5) . . ?
O2 Cl O5 115.0(6) . . ?
O4 Cl O5 112.6(5) . . ?

loop_
_geom_bond_atom_site_label_1
_geom_bond_atom_site_label_2
_geom_bond_distance
_geom_bond_site_symmetry_2
_geom_bond_publ_flag
Cu O1 1.930(4) . y
Cu O1 1.941(4) 3_676 ?
Cu N1 2.001(6) . ?
Cu N3 2.010(7) . ?
Cu N2 2.227(6) . ?
Cu Cu 3.049(2) 3_676 ?
N1 C2 1.326(9) . ?
N1 C6 1.344(9) . ?
C1 N2 1.465(8) . ?
C1 C2 1.504(10) . ?
C2 C3 1.370(10) . ?
C3 C4 1.397(10) . ?
C4 C5 1.341(10) . ?
C5 C6 1.354(10) . ?
C6 C7 1.485(9) . ?
N2 C20 1.475(8) . ?
N2 C10 1.489(8) . ?
C10 C11 1.518(9) . ?
C11 C16 1.360(9) . ?
C11 C12 1.373(9) . ?
C12 C13 1.390(9) . ?
C13 C14 1.339(10) . ?
C14 C15 1.361(10) . ?
C15 C16 1.394(10) . ?
N3 C22 1.268(11) . ?
N3 C26 1.434(11) . ?
C20 C21 1.496(10) . ?
C21 C22 1.443(12) . ?
C22 C23 1.417(14) . ?
C23 C24 1.354(13) . ?
C24 C25 1.421(13) . ?
C25 C26 1.293(13) . ?
O1 C27 1.417(6) . ?
O1 Cu 1.941(4) 3_676 ?
Cl O3 1.325(8) . ?
Cl O2 1.327(7) . ?
Cl O4 1.350(6) . ?
Cl O5 1.354(6) . ?
